data_4516820
loop_
_publ_author_name
'Moreno-Moreno, Miriam'
'Troyano, Javier'
'Ares, Pablo'
'Castillo, Oscar'
'Nijhuis, Christian A.'
'Yuan, Li'
'Amo-Ochoa, Pilar'
'Delgado, Salom\'e'
'G\'omez-Herrero, Julio'
'Zamora, F\'elix'
'G\'omez-Navarro, Cristina'

_publ_contact_author
;
 Felix Zamora. Departamento de Quimica Inorganica. 
 Facultad de Ciencias
 Universidad Autonoma de Madrid, 28049 Madrid, Spain
;
_publ_section_title
;
 One-Pot Preparation of Mechanically Robust, Transparent, Highly
 Conductive, and Memristive Metal-Organic Ultrathin Film.
;
_journal_issue 10
_journal_name_full 'ACS nano'
_journal_page_first 10171
_journal_page_last 10177
_journal_paper_doi 10.1021/acsnano.8b05056
_journal_volume 12
_journal_year 2018
_chemical_formula_moiety 'C2 H5 Cu2 I2 N S'
_chemical_formula_sum 'C2 H5 Cu2 I2 N S'
_chemical_formula_weight 456.01
_chemical_name_systematic
; 
diiodidoacetamidedicopper(I) 
;
_space_group_crystal_system tetragonal
_space_group_IT_number 88
_space_group_name_Hall '-I 4ad'
_space_group_name_H-M_alt 'I 41/a :2'
_atom_sites_solution_primary direct
_atom_sites_solution_secondary difmap
_audit_creation_method SHELXL
_cell_angle_alpha 90
_cell_angle_beta 90
_cell_angle_gamma 90
_cell_formula_units_Z 12
_cell_length_a 15.5848(7)
_cell_length_b 15.5848(7)
_cell_length_c 9.8950(5)
_cell_measurement_reflns_used 10746
_cell_measurement_temperature 100(2)
_cell_measurement_theta_max 25.373
_cell_measurement_theta_min 2.438
_cell_measurement_wavelength 0.71073
_cell_volume 2403.4(2)
_computing_cell_refinement 'CrysAlis CCD (Oxford Diffraction, 2003)'
_computing_data_collection 'CrysAlis CCD (Oxford Diffraction, 2003)'
_computing_data_reduction 'CrysAlis RED (Oxford Diffraction, 2003)'
_computing_molecular_graphics 'Ortep-3 (Farrugia, 1997)'
_computing_publication_material 'WinGX (Farrugia, 1999)'
_computing_structure_refinement 'SHELXL-97 (Sheldrick, 1997)'
_computing_structure_solution 'Sir92 (Altomare et al., 1993)'
_diffrn_ambient_environment N~2~
_diffrn_ambient_temperature 100(2)
_diffrn_detector_area_resol_mean 8.3333
_diffrn_measured_fraction_theta_full 1.000
_diffrn_measured_fraction_theta_max 0.999
_diffrn_measurement_device 'four-circle diffractometer'
_diffrn_measurement_device_type 'Bruker Kappa Apex II'
_diffrn_radiation_probe x-ray
_diffrn_radiation_type 'Mo K\a'
_diffrn_radiation_wavelength 0.71073
_diffrn_reflns_av_R_equivalents 0.1278
_diffrn_reflns_av_unetI/netI 0.0429
_diffrn_reflns_limit_h_max 18
_diffrn_reflns_limit_h_min -18
_diffrn_reflns_limit_k_max 18
_diffrn_reflns_limit_k_min -17
_diffrn_reflns_limit_l_max 11
_diffrn_reflns_limit_l_min -11
_diffrn_reflns_number 10746
_diffrn_reflns_theta_full 25.242
_diffrn_reflns_theta_max 25.373
_diffrn_reflns_theta_min 2.438
_exptl_absorpt_coefficient_mu 13.180
_exptl_absorpt_correction_T_max 0.53
_exptl_absorpt_correction_T_min 0.40
_exptl_absorpt_correction_type multi-scan
_exptl_absorpt_process_details sadabs
_exptl_crystal_colour colourless
_exptl_crystal_density_diffrn 3.781
_exptl_crystal_density_meas ?
_exptl_crystal_description plate
_exptl_crystal_F_000 2448
_exptl_crystal_size_max 0.11
_exptl_crystal_size_mid 0.06
_exptl_crystal_size_min 0.05
_refine_diff_density_max 1.007
_refine_diff_density_min -1.780
_refine_diff_density_rms 0.270
_refine_ls_extinction_method none
_refine_ls_goodness_of_fit_ref 1.077
_refine_ls_hydrogen_treatment undef
_refine_ls_matrix_type full
_refine_ls_number_parameters 72
_refine_ls_number_reflns 1107
_refine_ls_number_restraints 9
_refine_ls_restrained_S_all 1.074
_refine_ls_R_factor_all 0.0438
_refine_ls_R_factor_gt 0.0389
_refine_ls_shift/su_max 0.000
_refine_ls_shift/su_mean 0.000
_refine_ls_structure_factor_coef Fsqd
_refine_ls_weighting_details 'w=1/[\s^2^(Fo^2^)+(0.0554P)^2^+24.6784P] where P=(Fo^2^+2Fc^2^)/3'
_refine_ls_weighting_scheme calc
_refine_ls_wR_factor_gt 0.1065
_refine_ls_wR_factor_ref 0.1091
_reflns_number_gt 976
_reflns_number_total 1107
_reflns_threshold_expression 'I > 2\s(I)'
_cod_data_source_file nn8b05056_si_002.cif
_cod_data_source_block compound1-fresh100K
_cod_depositor_comments
;
The following automatic conversions were performed:

data item '_exptl_crystal_density_meas' value 'not measured' was
changed to '?' -- the value is perceived as not measured.

Automatic conversion script
Id: cif_fix_values 6909 2019-04-08 15:41:33Z antanas 
;
_cod_original_sg_symbol_H-M 'I 41/a'
_cod_database_code 4516820
_shelx_space_group_comment
;
The symmetry employed for this shelxl refinement is uniquely defined
by the following loop, which should always be used as a source of
symmetry information in preference to the above space-group names.
They are only intended as comments.
;

loop_
_space_group_symop_operation_xyz
'x, y, z'
'-y+1/4, x+3/4, z+3/4'
'y+1/4, -x+1/4, z+1/4'
'-x, -y+1/2, z'
'x+1/2, y+1/2, z+1/2'
'-y+3/4, x+5/4, z+5/4'
'y+3/4, -x+3/4, z+3/4'
'-x+1/2, -y+1, z+1/2'
'-x, -y, -z'
'y-1/4, -x-3/4, -z-3/4'
'-y-1/4, x-1/4, -z-1/4'
'x, y-1/2, -z'
'-x+1/2, -y+1/2, -z+1/2'
'y+1/4, -x-1/4, -z-1/4'
'-y+1/4, x+1/4, -z+1/4'
'x+1/2, y, -z+1/2'

loop_
_atom_site_label
_atom_site_type_symbol
_atom_site_fract_x
_atom_site_fract_y
_atom_site_fract_z
_atom_site_U_iso_or_equiv
_atom_site_adp_type
_atom_site_occupancy
_atom_site_site_symmetry_order
_atom_site_calc_flag
_atom_site_refinement_flags_posn
_atom_site_refinement_flags_adp
_atom_site_refinement_flags_occupancy
_atom_site_disorder_assembly
_atom_site_disorder_group
I1 I 0.30340(2) 0.14472(3) 0.12291(4) 0.0213(2) Uani 1 1 d . . . . .
I2 I 0.500000 0.250000 -0.125000 0.0350(3) Uani 1 4 d S T P . .
I3 I 0.43701(12) 0.37643(13) 0.2172(2) 0.0149(5) Uiso 0.25 1 d . . P A 4
Cu1 Cu 0.33123(8) 0.26383(8) 0.31263(14) 0.0229(4) Uani 0.625 1 d . . P . .
Cu2 Cu 0.45266(11) 0.22801(11) 0.12175(17) 0.0242(4) Uani 0.5 1 d . . P A .
Cu3 Cu 0.41435(15) 0.10802(14) 0.3218(2) 0.0255(5) Uani 0.375 1 d . . P A .
S1 S 0.44660(13) 0.35722(16) 0.2444(2) 0.0107(6) Uiso 0.75 1 d . . P A .
C1A C 0.4073(10) 0.4154(5) 0.1230(9) 0.050(3) Uiso 0.25 1 d D U P A -2
N1A N 0.3299(13) 0.4238(12) 0.0734(19) 0.050(3) Uiso 0.25 1 d D U P A -2
C2A C 0.4664(8) 0.4727(8) 0.0476(11) 0.050(3) Uiso 0.25 1 d D U P A -2
C1B C 0.3943(5) 0.4276(16) 0.1477(10) 0.050(3) Uiso 0.25 1 d D U P A -3
N1B N 0.3505(9) 0.4092(19) 0.0383(15) 0.050(3) Uiso 0.25 1 d D U P A -3
C2B C 0.4012(13) 0.5176(17) 0.197(3) 0.050(3) Uiso 0.25 1 d D U P A -3
C1C C 0.4289(5) 0.4481(8) 0.1584(9) 0.050(3) Uiso 0.25 1 d D U P A -4
N1C N 0.4664(8) 0.4727(8) 0.0476(11) 0.050(3) Uiso 0.25 1 d D U P A -4
C2C C 0.3628(11) 0.5067(15) 0.216(3) 0.050(3) Uiso 0.25 1 d D U P A -4

loop_
_atom_site_aniso_label
_atom_site_aniso_U_11
_atom_site_aniso_U_22
_atom_site_aniso_U_33
_atom_site_aniso_U_23
_atom_site_aniso_U_13
_atom_site_aniso_U_12
I1 0.0159(3) 0.0207(3) 0.0272(4) -0.00391(16) -0.00235(16) 0.00267(15)
I2 0.0445(4) 0.0445(4) 0.0159(5) 0.000 0.000 0.000
Cu1 0.0193(7) 0.0210(7) 0.0283(8) 0.0014(5) 0.0007(6) 0.0029(5)
Cu2 0.0263(10) 0.0211(9) 0.0252(9) 0.0005(7) 0.0007(7) 0.0045(7)
Cu3 0.0279(12) 0.0168(11) 0.0317(13) -0.0012(9) 0.0035(10) -0.0014(9)

loop_
_atom_type_symbol
_atom_type_description
_atom_type_scat_dispersion_real
_atom_type_scat_dispersion_imag
_atom_type_scat_source
C C 0.0033 0.0016 'International Tables Vol C Tables 4.2.6.8 and 6.1.1.4'
H H 0.0000 0.0000 'International Tables Vol C Tables 4.2.6.8 and 6.1.1.4'
Cu Cu 0.3201 1.2651 'International Tables Vol C Tables 4.2.6.8 and 6.1.1.4'
I I -0.4742 1.8119 'International Tables Vol C Tables 4.2.6.8 and 6.1.1.4'
N N 0.0061 0.0033 'International Tables Vol C Tables 4.2.6.8 and 6.1.1.4'
S S 0.1246 0.1234 'International Tables Vol C Tables 4.2.6.8 and 6.1.1.4'

loop_
_geom_angle_atom_site_label_1
_geom_angle_atom_site_label_2
_geom_angle_atom_site_label_3
_geom_angle
_geom_angle_site_symmetry_1
_geom_angle_site_symmetry_3
Cu3 I1 Cu1 37.09(6) 2_544 13
Cu3 I1 Cu2 142.33(6) 2_544 .
Cu1 I1 Cu2 115.85(5) 13 .
Cu3 I1 Cu1 102.30(6) 2_544 .
Cu1 I1 Cu1 65.22(5) 13 .
Cu2 I1 Cu1 61.53(5) . .
Cu3 I1 Cu3 142.82(10) 2_544 .
Cu1 I1 Cu3 117.04(6) 13 .
Cu2 I1 Cu3 62.87(6) . .
Cu1 I1 Cu3 61.87(6) . .
Cu2 I2 Cu2 154.17(5) 4_655 11_655
Cu2 I2 Cu2 154.17(5) 4_655 14_565
Cu2 I2 Cu2 36.85(8) 11_655 14_565
Cu2 I2 Cu2 36.85(8) 4_655 .
Cu2 I2 Cu2 154.17(5) 11_655 .
Cu2 I2 Cu2 154.17(5) 14_565 .
C1C I3 N1C 26.8(5) . .
C1C I3 C2C 35.0(7) . .
N1C I3 C2C 61.8(7) . .
C1C I3 Cu2 130.5(4) . .
N1C I3 Cu2 107.9(3) . .
C2C I3 Cu2 147.8(6) . .
Cu3 I3 Cu2 97.33(10) 14_566 .
C1C I3 Cu3 101.2(3) . 4_655
N1C I3 Cu3 93.1(3) . 4_655
C2C I3 Cu3 111.7(6) . 4_655
Cu3 I3 Cu3 97.61(9) 14_566 4_655
Cu2 I3 Cu3 98.74(10) . 4_655
C1C I3 Cu2 117.4(4) . 4_655
N1C I3 Cu2 90.7(3) . 4_655
C2C I3 Cu2 152.4(7) . 4_655
Cu3 I3 Cu2 118.57(11) 14_566 4_655
Cu2 I3 Cu2 37.50(8) . 4_655
Cu3 I3 Cu2 66.30(8) 4_655 4_655
C1C I3 Cu1 102.1(4) . 14_566
N1C I3 Cu1 111.0(3) . 14_566
C2C I3 Cu1 90.7(6) . 14_566
Cu3 I3 Cu1 65.67(8) 14_566 14_566
Cu2 I3 Cu1 120.66(10) . 14_566
Cu3 I3 Cu1 37.69(7) 4_655 14_566
Cu2 I3 Cu1 99.42(9) 4_655 14_566
C1C I3 Cu1 134.6(4) . .
N1C I3 Cu1 146.8(3) . .
C2C I3 Cu1 106.0(6) . .
Cu3 I3 Cu1 37.87(7) 14_566 .
Cu2 I3 Cu1 64.79(7) . .
Cu3 I3 Cu1 119.72(11) 4_655 .
Cu2 I3 Cu1 97.58(8) 4_655 .
Cu1 I3 Cu1 99.31(8) 14_566 .
Cu3 Cu1 S1 68.98(10) 14_566 11_656
Cu3 Cu1 S1 66.22(10) 14_566 .
S1 Cu1 S1 100.96(13) 11_656 .
Cu3 Cu1 I3 70.40(10) 14_566 11_656
S1 Cu1 I3 8.90(6) 11_656 11_656
S1 Cu1 I3 109.10(11) . 11_656
Cu3 Cu1 I3 68.43(10) 14_566 .
S1 Cu1 I3 109.56(11) 11_656 .
S1 Cu1 I3 8.99(6) . .
I3 Cu1 I3 117.49(10) 11_656 .
Cu3 Cu1 I1 70.43(9) 14_566 13
S1 Cu1 I1 111.56(8) 11_656 13
S1 Cu1 I1 109.74(7) . 13
I3 Cu1 I1 104.65(7) 11_656 13
I3 Cu1 I1 103.33(6) . 13
Cu3 Cu1 I1 174.70(11) 14_566 .
S1 Cu1 I1 108.84(7) 11_656 .
S1 Cu1 I1 110.08(7) . .
I3 Cu1 I1 108.23(6) 11_656 .
I3 Cu1 I1 108.55(6) . .
I1 Cu1 I1 114.78(5) 13 .
Cu3 Cu1 Cu2 116.21(11) 14_566 .
S1 Cu1 Cu2 100.70(8) 11_656 .
S1 Cu1 Cu2 54.03(7) . .
I3 Cu1 Cu2 108.23(7) 11_656 .
I3 Cu1 Cu2 56.26(6) . .
I1 Cu1 Cu2 146.70(6) 13 .
I1 Cu1 Cu2 59.03(5) . .
Cu3 Cu1 Cu3 117.08(12) 14_566 .
S1 Cu1 Cu3 52.83(8) 11_656 .
S1 Cu1 Cu3 101.00(9) . .
I3 Cu1 Cu3 56.01(7) 11_656 .
I3 Cu1 Cu3 108.09(8) . .
I1 Cu1 Cu3 148.20(7) 13 .
I1 Cu1 Cu3 59.17(6) . .
Cu2 Cu1 Cu3 61.09(7) . .
Cu3 Cu1 Cu1 128.83(12) 14_566 13
S1 Cu1 Cu1 129.79(10) 11_656 13
S1 Cu1 Cu1 129.19(10) . 13
I3 Cu1 Cu1 121.70(9) 11_656 13
I3 Cu1 Cu1 120.66(9) . 13
I1 Cu1 Cu1 58.41(4) 13 13
I1 Cu1 Cu1 56.38(5) . 13
Cu2 Cu1 Cu1 106.48(8) . 13
Cu3 Cu1 Cu1 107.38(8) . 13
Cu2 Cu2 S1 71.09(11) 4_655 .
Cu2 Cu2 S1 68.78(10) 4_655 4_655
S1 Cu2 S1 103.92(14) . 4_655
Cu2 Cu2 I3 72.54(11) 4_655 .
S1 Cu2 I3 9.42(6) . .
S1 Cu2 I3 112.66(12) 4_655 .
Cu2 Cu2 I3 69.95(11) 4_655 4_655
S1 Cu2 I3 112.48(12) . 4_655
S1 Cu2 I3 9.24(6) 4_655 4_655
Cu2 Cu2 I2 71.57(4) 4_655 .
S1 Cu2 I2 112.76(9) . .
S1 Cu2 I2 111.57(9) 4_655 .
I3 Cu2 I2 105.20(8) . .
I3 Cu2 I2 104.08(7) 4_655 .
Cu2 Cu2 I1 175.74(15) 4_655 .
S1 Cu2 I1 112.32(8) . .
S1 Cu2 I1 107.51(8) 4_655 .
I3 Cu2 I1 111.25(7) . .
I3 Cu2 I1 106.04(7) 4_655 .
I2 Cu2 I1 108.62(6) . .
Cu2 Cu2 Cu1 122.84(9) 4_655 .
S1 Cu2 Cu1 55.99(7) . .
S1 Cu2 Cu1 102.59(9) 4_655 .
I3 Cu2 Cu1 58.94(6) . .
I3 Cu2 Cu1 109.97(8) 4_655 .
I2 Cu2 Cu1 145.84(7) . .
I1 Cu2 Cu1 59.44(5) . .
Cu2 Cu2 Cu3 118.48(10) 4_655 .
S1 Cu2 Cu3 101.50(10) . .
S1 Cu2 Cu3 53.62(8) 4_655 .
I3 Cu2 Cu3 109.27(9) . .
I3 Cu2 Cu3 56.84(7) 4_655 .
I2 Cu2 Cu3 145.52(8) . .
I1 Cu2 Cu3 58.87(6) . .
Cu1 Cu2 Cu3 59.85(6) . .
Cu1 Cu3 S1 72.81(11) 11_656 11_656
Cu1 Cu3 S1 70.20(11) 11_656 4_655
S1 Cu3 S1 104.61(15) 11_656 4_655
Cu1 Cu3 I3 73.71(10) 11_656 11_656
S1 Cu3 I3 9.09(7) 11_656 11_656
S1 Cu3 I3 112.98(13) 4_655 11_656
Cu1 Cu3 I3 71.92(10) 11_656 4_655
S1 Cu3 I3 113.30(13) 11_656 4_655
S1 Cu3 I3 9.03(7) 4_655 4_655
Cu1 Cu3 I1 72.48(9) 11_656 3
S1 Cu3 I1 114.24(11) 11_656 3
S1 Cu3 I1 113.30(11) 4_655 3
I3 Cu3 I1 106.56(10) 11_656 3
I3 Cu3 I1 106.24(9) 4_655 3
Cu1 Cu3 I1 176.23(14) 11_656 .
S1 Cu3 I1 110.91(10) 11_656 .
S1 Cu3 I1 107.75(10) 4_655 .
I3 Cu3 I1 110.07(9) 11_656 .
I3 Cu3 I1 105.55(9) 4_655 .
I1 Cu3 I1 105.96(8) 3 .
Cu1 Cu3 Cu1 124.31(13) 11_656 .
S1 Cu3 Cu1 55.25(8) 11_656 .
S1 Cu3 Cu1 102.64(10) 4_655 .
I3 Cu3 Cu1 58.32(7) 11_656 .
I3 Cu3 Cu1 109.30(9) 4_655 .
I1 Cu3 Cu1 144.01(10) 3 .
I1 Cu3 Cu1 58.96(6) . .
Cu1 Cu3 Cu2 121.03(12) 11_656 .
S1 Cu3 Cu2 100.93(10) 11_656 .
S1 Cu3 Cu2 54.50(8) 4_655 .
I3 Cu3 Cu2 108.44(10) 11_656 .
I3 Cu3 Cu2 56.87(7) 4_655 .
I1 Cu3 Cu2 144.83(10) 3 .
I1 Cu3 Cu2 58.26(6) . .
Cu1 Cu3 Cu2 59.06(6) . .
C1A S1 Cu2 96.4(3) . .
C1B S1 Cu2 106.7(6) . .
C1C S1 Cu2 117.9(3) . .
Cu3 S1 Cu2 107.80(12) 14_566 .
C1A S1 Cu3 117.2(5) . 4_655
C1B S1 Cu3 118.9(5) . 4_655
C1C S1 Cu3 97.0(3) . 4_655
Cu3 S1 Cu3 109.06(11) 14_566 4_655
Cu2 S1 Cu3 109.07(11) . 4_655
C1A S1 Cu1 122.3(3) . 14_566
C1B S1 Cu1 114.2(7) . 14_566
C1C S1 Cu1 98.0(3) . 14_566
Cu3 S1 Cu1 71.92(9) 14_566 14_566
Cu2 S1 Cu1 137.82(13) . 14_566
Cu3 S1 Cu1 40.83(8) 4_655 14_566
C1A S1 Cu2 100.6(4) . 4_655
C1B S1 Cu2 113.3(4) . 4_655
C1C S1 Cu2 108.7(3) . 4_655
Cu3 S1 Cu2 135.45(14) 14_566 4_655
Cu2 S1 Cu2 40.13(9) . 4_655
Cu3 S1 Cu2 71.88(9) 4_655 4_655
Cu1 S1 Cu2 110.02(10) 14_566 4_655
C1A S1 Cu1 105.2(5) . .
C1B S1 Cu1 101.1(4) . .
C1C S1 Cu1 122.0(3) . .
Cu3 S1 Cu1 40.97(8) 14_566 .
Cu2 S1 Cu1 69.97(8) . .
Cu3 S1 Cu1 137.08(14) 4_655 .
Cu1 S1 Cu1 110.30(10) 14_566 .
Cu2 S1 Cu1 107.28(10) 4_655 .
N1A C1A C2A 108.9(14) . .
N1A C1A S1 132.9(12) . .
C2A C1A S1 118.2(12) . .
N1B C1B C2B 121(2) . .
N1B C1B S1 126(2) . .
C2B C1B S1 113.3(13) . .
I3 C1C N1C 127.1(11) . .
I3 C1C C2C 115.8(13) . .
N1C C1C C2C 116.8(15) . .
I3 C1C S1 5.08(16) . .
N1C C1C S1 127.2(10) . .
C2C C1C S1 116.0(13) . .
C1C N1C I3 26.1(6) . .
C1C C2C I3 29.2(7) . .

loop_
_geom_bond_atom_site_label_1
_geom_bond_atom_site_label_2
_geom_bond_distance
_geom_bond_site_symmetry_2
I1 Cu3 2.584(2) 2_544
I1 Cu1 2.6155(13) 13
I1 Cu2 2.6639(18) .
I1 Cu1 2.6754(14) .
I1 Cu3 2.681(2) .
I2 Cu2 2.5736(17) 4_655
I2 Cu2 2.5736(17) 11_655
I2 Cu2 2.5736(17) 14_565
I2 Cu2 2.5736(17) .
I3 C1C 1.265(12) .
I3 N1C 2.297(11) .
I3 C2C 2.336(19) .
I3 Cu3 2.506(3) 14_566
I3 Cu2 2.510(3) .
I3 Cu3 2.549(3) 4_655
I3 Cu2 2.549(2) 4_655
I3 Cu1 2.572(2) 14_566
I3 Cu1 2.586(2) .
Cu1 Cu3 1.654(3) 14_566
Cu1 S1 2.380(3) 11_656
Cu1 S1 2.410(2) .
Cu1 Cu2 2.731(2) .
Cu1 Cu3 2.754(3) .
Cu1 Cu1 2.852(3) 13
Cu2 Cu2 1.627(3) 4_655
Cu2 S1 2.353(3) .
Cu2 S1 2.388(3) 4_655
Cu2 Cu3 2.788(3) .
Cu3 S1 2.308(3) 11_656
Cu3 S1 2.361(3) 4_655
S1 C1A 1.625(12) .
S1 C1B 1.667(19) .
S1 C1C 1.675(12) .
C1A N1A 1.308(10) .
C1A C2A 1.484(9) .
C1B N1B 1.311(10) .
C1B C2B 1.491(10) .
C1C N1C 1.300(9) .
C1C C2C 1.490(10) .
